data_7056351
loop_
_publ_author_name
'\/Lakomska, Iwona'
'babinska, magdalena'
'Wojtczak, Andrzej'
'Kozakiewicz, Anna'
'Sitkowski, Jerzy'
'Jarzecki, Andrzej A.'

_publ_section_title
;
 Experimental and theoretical investigation of the complexation of
 5-methyl-7-isobutyl-1,2,4-triazolo[1,5-a]pyrimidine by platinum(II) ion
;
_journal_name_full 'New J. Chem.'
_journal_paper_doi 10.1039/C7NJ01112A
_journal_year 2017
_chemical_formula_moiety 'C10 H14 N4'
_chemical_formula_sum 'C10 H14 N4'
_chemical_formula_weight 190.25
_chemical_name_systematic
;
 ?
;
_space_group_crystal_system orthorhombic
_space_group_IT_number 61
_space_group_name_Hall '-P 2ac 2ab'
_space_group_name_H-M_alt 'P b c a'
_symmetry_space_group_name_Hall '-P 2ac 2ab'
_symmetry_space_group_name_H-M 'P b c a'
_atom_sites_solution_hydrogens difmap
_atom_sites_solution_primary direct
_atom_sites_solution_secondary difmap
_audit_creation_method SHELXL-2014
_audit_update_record
;
2017-01-18 deposited with the CCDC.
2017-06-21 downloaded from the CCDC.
;
_cell_angle_alpha 90
_cell_angle_beta 90
_cell_angle_gamma 90
_cell_formula_units_Z 8
_cell_length_a 11.469(4)
_cell_length_b 9.5060(10)
_cell_length_c 19.520(6)
_cell_measurement_reflns_used 311
_cell_measurement_temperature 293(2)
_cell_measurement_theta_max 28.3746
_cell_measurement_theta_min 2.0570
_cell_volume 2128.2(10)
_computing_cell_refinement 'Rigaku OD CrysAlisPro 1.171.38.43'
_computing_data_collection 'Rigaku OD CrysAlisPro 1.171.38.43'
_computing_data_reduction 'Rigaku OD CrysAlisPro 1.171.38.43'
_computing_publication_material 'CIFTAB (Sheldrick, 2014)'
_computing_structure_refinement 'SHELXL-2014 (Sheldrick, 2014)'
_computing_structure_solution 'SHELX-97 (Sheldrick, 1997)'
_diffrn_ambient_temperature 293(2)
_diffrn_detector_area_resol_mean 8.2564
_diffrn_measured_fraction_theta_full 0.999
_diffrn_measured_fraction_theta_max 0.933
_diffrn_measurement_device_type 'Oxford Sapphire CCD'
_diffrn_measurement_method \q/2\q
_diffrn_radiation_type MoK\a
_diffrn_radiation_wavelength 0.71073
_diffrn_reflns_av_R_equivalents 0.0383
_diffrn_reflns_av_unetI/netI 0.0250
_diffrn_reflns_Laue_measured_fraction_full 0.999
_diffrn_reflns_Laue_measured_fraction_max 0.933
_diffrn_reflns_limit_h_max 15
_diffrn_reflns_limit_h_min -14
_diffrn_reflns_limit_k_max 12
_diffrn_reflns_limit_k_min -12
_diffrn_reflns_limit_l_max 24
_diffrn_reflns_limit_l_min -25
_diffrn_reflns_number 13683
_diffrn_reflns_point_group_measured_fraction_full 0.999
_diffrn_reflns_point_group_measured_fraction_max 0.933
_diffrn_reflns_theta_full 25.000
_diffrn_reflns_theta_max 28.444
_diffrn_reflns_theta_min 2.740
_diffrn_source 'fine-focus sealed tube'
_exptl_absorpt_coefficient_mu 0.076
_exptl_absorpt_correction_T_max 0.9879
_exptl_absorpt_correction_T_min 0.9634
_exptl_absorpt_correction_type analytical
_exptl_absorpt_process_details 'Rigaku OD CrysAlis Pro'
_exptl_crystal_colour colorless
_exptl_crystal_density_diffrn 1.188
_exptl_crystal_description Needle
_exptl_crystal_F_000 816
_exptl_crystal_recrystallization_method 'Re-crystallisation from solvent'
_exptl_crystal_size_max 0.712
_exptl_crystal_size_mid 0.241
_exptl_crystal_size_min 0.187
_refine_diff_density_max 0.730
_refine_diff_density_min -0.463
_refine_diff_density_rms 0.053
_refine_ls_extinction_method none
_refine_ls_goodness_of_fit_ref 1.044
_refine_ls_hydrogen_treatment constr
_refine_ls_matrix_type full
_refine_ls_number_parameters 127
_refine_ls_number_reflns 2504
_refine_ls_number_restraints 0
_refine_ls_restrained_S_all 1.044
_refine_ls_R_factor_all 0.1066
_refine_ls_R_factor_gt 0.0708
_refine_ls_shift/su_max 0.000
_refine_ls_shift/su_mean 0.000
_refine_ls_structure_factor_coef Fsqd
_refine_ls_weighting_details 'w=1/[\s^2^(Fo^2^)+(0.1266P)^2^+0.7140P] where P=(Fo^2^+2Fc^2^)/3'
_refine_ls_weighting_scheme calc
_refine_ls_wR_factor_gt 0.2051
_refine_ls_wR_factor_ref 0.2330
_reflns_Friedel_coverage 0.000
_reflns_number_gt 1601
_reflns_number_total 2504
_reflns_threshold_expression 'I > 2\s(I)'
_cod_data_source_file c7nj01112a1.cif
_cod_data_source_block e997a
_cod_original_cell_volume 2128.1(10)
_cod_database_code 7056351
_shelx_space_group_comment
;
The symmetry employed for this shelxl refinement is uniquely defined
by the following loop, which should always be used as a source of
symmetry information in preference to the above space-group names.
They are only intended as comments.
;
_shelx_estimated_absorpt_t_min 0.948
_shelx_estimated_absorpt_t_max 0.986
_shelxl_version_number 2014-3

loop_
_space_group_symop_operation_xyz
'x, y, z'
'-x+1/2, -y, z+1/2'
'-x, y+1/2, -z+1/2'
'x+1/2, -y+1/2, -z'
'-x, -y, -z'
'x-1/2, y, -z-1/2'
'x, -y-1/2, z-1/2'
'-x-1/2, y-1/2, z'

loop_
_atom_site_label
_atom_site_type_symbol
_atom_site_fract_x
_atom_site_fract_y
_atom_site_fract_z
_atom_site_U_iso_or_equiv
_atom_site_adp_type
_atom_site_occupancy
_atom_site_site_symmetry_order
_atom_site_calc_flag
_atom_site_refinement_flags_posn
_atom_site_refinement_flags_adp
N1 N 0.6171(2) -0.0366(2) 0.37737(11) 0.0608(6) Uani 1 1 d . .
C2 C 0.7218(2) -0.0684(3) 0.40163(16) 0.0676(7) Uani 1 1 d . .
H2A H 0.7681 -0.1360 0.3805 0.081 Uiso 1 1 calc R U
N3 N 0.75896(18) 0.0005(2) 0.45795(13) 0.0645(6) Uani 1 1 d . .
C3A C 0.66959(18) 0.0856(2) 0.47137(12) 0.0485(6) Uani 1 1 d . .
N4 N 0.65882(17) 0.1778(2) 0.52284(10) 0.0521(5) Uani 1 1 d . .
C5 C 0.5602(2) 0.2504(3) 0.52476(12) 0.0501(6) Uani 1 1 d . .
C51 C 0.5463(3) 0.3546(3) 0.58103(15) 0.0718(8) Uani 1 1 d . .
H51A H 0.4719 0.4000 0.5769 0.086 Uiso 1 1 calc R U
H51B H 0.5509 0.3073 0.6244 0.086 Uiso 1 1 calc R U
H51C H 0.6071 0.4237 0.5781 0.086 Uiso 1 1 calc R U
C6 C 0.46984(19) 0.2320(3) 0.47604(12) 0.0503(6) Uani 1 1 d . .
H6A H 0.4020 0.2851 0.4798 0.060 Uiso 1 1 calc R U
C7 C 0.48061(18) 0.1381(2) 0.42399(11) 0.0469(6) Uani 1 1 d . .
C71 C 0.3916(2) 0.1097(3) 0.36983(12) 0.0585(7) Uani 1 1 d . .
H71A H 0.3165 0.1425 0.3862 0.070 Uiso 1 1 calc R U
H71B H 0.3859 0.0088 0.3634 0.070 Uiso 1 1 calc R U
C72 C 0.4154(3) 0.1767(4) 0.30159(16) 0.0903(11) Uani 1 1 d . .
H72A H 0.4841 0.1280 0.2834 0.108 Uiso 1 1 calc R U
C73 C 0.3166(4) 0.1423(5) 0.25209(18) 0.1244(17) Uani 1 1 d . .
H73A H 0.2994 0.0436 0.2543 0.149 Uiso 1 1 calc R U
H73B H 0.2485 0.1952 0.2645 0.149 Uiso 1 1 calc R U
H73C H 0.3397 0.1666 0.2063 0.149 Uiso 1 1 calc R U
C74 C 0.4439(5) 0.3221(5) 0.3001(2) 0.143(2) Uani 1 1 d . .
H74A H 0.4569 0.3510 0.2536 0.171 Uiso 1 1 calc R U
H74B H 0.3808 0.3756 0.3192 0.171 Uiso 1 1 calc R U
H74C H 0.5133 0.3381 0.3264 0.171 Uiso 1 1 calc R U
N8 N 0.58358(15) 0.06524(19) 0.42277(9) 0.0464(5) Uani 1 1 d . .

loop_
_atom_site_aniso_label
_atom_site_aniso_U_11
_atom_site_aniso_U_22
_atom_site_aniso_U_33
_atom_site_aniso_U_23
_atom_site_aniso_U_13
_atom_site_aniso_U_12
N1 0.0650(13) 0.0621(13) 0.0551(11) 0.0001(10) 0.0061(10) 0.0037(10)
C2 0.0623(16) 0.0669(17) 0.0737(17) 0.0019(14) 0.0098(14) 0.0123(13)
N3 0.0476(11) 0.0670(14) 0.0789(15) 0.0089(12) -0.0017(11) 0.0052(9)
C3A 0.0405(11) 0.0495(12) 0.0555(12) 0.0148(10) -0.0032(10) -0.0050(10)
N4 0.0476(11) 0.0557(11) 0.0529(11) 0.0077(9) -0.0063(9) -0.0083(9)
C5 0.0492(12) 0.0532(13) 0.0479(12) 0.0077(10) 0.0012(10) -0.0072(10)
C51 0.0711(17) 0.0810(19) 0.0633(16) -0.0120(14) 0.0016(14) -0.0031(14)
C6 0.0412(11) 0.0585(14) 0.0513(12) 0.0106(10) 0.0023(10) 0.0026(10)
C7 0.0408(11) 0.0552(13) 0.0447(11) 0.0147(10) -0.0015(9) -0.0055(9)
C71 0.0495(13) 0.0710(16) 0.0549(14) 0.0075(12) -0.0091(11) -0.0061(11)
C72 0.105(3) 0.099(2) 0.0670(18) 0.0270(18) -0.0312(18) -0.030(2)
C73 0.141(4) 0.161(4) 0.071(2) 0.030(3) -0.050(2) -0.056(3)
C74 0.218(6) 0.116(3) 0.094(3) 0.045(3) -0.064(3) -0.062(4)
N8 0.0451(10) 0.0501(11) 0.0439(10) 0.0078(8) 0.0012(8) -0.0033(8)

loop_
_atom_type_symbol
_atom_type_description
_atom_type_scat_dispersion_real
_atom_type_scat_dispersion_imag
_atom_type_scat_source
C C 0.0033 0.0016 'International Tables Vol C Tables 4.2.6.8 and 6.1.1.4'
H H 0.0000 0.0000 'International Tables Vol C Tables 4.2.6.8 and 6.1.1.4'
N N 0.0061 0.0033 'International Tables Vol C Tables 4.2.6.8 and 6.1.1.4'

loop_
_geom_angle_atom_site_label_1
_geom_angle_atom_site_label_2
_geom_angle_atom_site_label_3
_geom_angle
C2 N1 N8 100.6(2)
N1 C2 N3 117.8(2)
N1 C2 H2A 121.1
N3 C2 H2A 121.1
C3A N3 C2 102.3(2)
N3 C3A N4 128.0(2)
N3 C3A N8 109.2(2)
N4 C3A N8 122.7(2)
C5 N4 C3A 116.2(2)
N4 C5 C6 122.7(2)
N4 C5 C51 117.3(2)
C6 C5 C51 119.9(2)
C5 C51 H51A 109.5
C5 C51 H51B 109.5
H51A C51 H51B 109.5
C5 C51 H51C 109.5
H51A C51 H51C 109.5
H51B C51 H51C 109.5
C7 C6 C5 121.1(2)
C7 C6 H6A 119.4
C5 C6 H6A 119.4
C6 C7 N8 115.1(2)
C6 C7 C71 125.9(2)
N8 C7 C71 119.1(2)
C7 C71 C72 115.3(2)
C7 C71 H71A 108.5
C72 C71 H71A 108.5
C7 C71 H71B 108.5
C72 C71 H71B 108.5
H71A C71 H71B 107.5
C74 C72 C71 118.2(3)
C74 C72 C73 111.5(3)
C71 C72 C73 109.7(3)
C74 C72 H72A 105.5
C71 C72 H72A 105.5
C73 C72 H72A 105.5
C72 C73 H73A 109.5
C72 C73 H73B 109.5
H73A C73 H73B 109.5
C72 C73 H73C 109.5
H73A C73 H73C 109.5
H73B C73 H73C 109.5
C72 C74 H74A 109.5
C72 C74 H74B 109.5
H74A C74 H74B 109.5
C72 C74 H74C 109.5
H74A C74 H74C 109.5
H74B C74 H74C 109.5
N1 N8 C7 127.70(19)
N1 N8 C3A 110.07(19)
C7 N8 C3A 122.21(19)

loop_
_geom_bond_atom_site_label_1
_geom_bond_atom_site_label_2
_geom_bond_distance
N1 C2 1.326(4)
N1 N8 1.368(3)
C2 N3 1.349(4)
C2 H2A 0.9300
N3 C3A 1.331(3)
C3A N4 1.339(3)
C3A N8 1.382(3)
N4 C5 1.325(3)
C5 C6 1.418(3)
C5 C51 1.488(4)
C51 H51A 0.9600
C51 H51B 0.9600
C51 H51C 0.9600
C6 C7 1.358(3)
C6 H6A 0.9300
C7 N8 1.369(3)
C7 C71 1.494(3)
C71 C72 1.501(4)
C71 H71A 0.9700
C71 H71B 0.9700
C72 C74 1.421(5)
C72 C73 1.524(4)
C72 H72A 0.9800
C73 H73A 0.9600
C73 H73B 0.9600
C73 H73C 0.9600
C74 H74A 0.9600
C74 H74B 0.9600
C74 H74C 0.9600

loop_
_geom_torsion_atom_site_label_1
_geom_torsion_atom_site_label_2
_geom_torsion_atom_site_label_3
_geom_torsion_atom_site_label_4
_geom_torsion
N8 N1 C2 N3 0.7(3)
N1 C2 N3 C3A -0.2(3)
C2 N3 C3A N4 179.3(2)
C2 N3 C3A N8 -0.4(3)
N3 C3A N4 C5 180.0(2)
N8 C3A N4 C5 -0.3(3)
C3A N4 C5 C6 0.6(3)
C3A N4 C5 C51 -179.5(2)
N4 C5 C6 C7 -0.4(3)
C51 C5 C6 C7 179.7(2)
C5 C6 C7 N8 -0.1(3)
C5 C6 C7 C71 -180.0(2)
C6 C7 C71 C72 101.9(3)
N8 C7 C71 C72 -77.9(3)
C7 C71 C72 C74 -49.3(5)
C7 C71 C72 C73 -178.5(3)
C2 N1 N8 C7 -179.4(2)
C2 N1 N8 C3A -0.9(2)
C6 C7 N8 N1 178.8(2)
C71 C7 N8 N1 -1.3(3)
C6 C7 N8 C3A 0.4(3)
C71 C7 N8 C3A -179.69(19)
N3 C3A N8 N1 0.9(2)
N4 C3A N8 N1 -178.85(19)
N3 C3A N8 C7 179.51(19)
N4 C3A N8 C7 -0.2(3)
